data_4309908
loop_
_publ_author_name
'Tomoyuki Mochida'
'Kousuke Takazawa'
'Hideaki Matsui'
'Masashi Takahashi'
'Masuo Takeda'
'Michiko Sato'
'Yutaka Nishio'
'Koji Kajita'
'Hatsumi Mori'

_publ_section_title
;
Biferrocene-M(mnt)2 Charge-Transfer Complexes (M = Ni, Co; mnt =
Maleonitriledithiolate). Structure, Valence States, and Magnetic Properties
;
_journal_name_full 'Inorganic Chemistry'
_journal_page_first 8628
_journal_page_last 8641
_journal_paper_doi 10.1021/ic048285u
_journal_volume 44
_journal_year 2005
_chemical_formula_sum 'C38 H38 Fe2 N4 Ni S4'
_chemical_formula_weight 849.38
_space_group_IT_number 14
_symmetry_cell_setting monoclinic
_symmetry_Int_Tables_number 14
_symmetry_space_group_name_Hall '-P 2ybc'
_symmetry_space_group_name_H-M 'P 1 21/c 1'
_cell_angle_alpha 90
_cell_angle_beta 94.75(3)
_cell_angle_gamma 90
_cell_formula_units_Z 4
_cell_length_a 8.409(3)
_cell_length_b 23.667(4)
_cell_length_c 19.336(4)
_cell_measurement_reflns_used 25
_cell_measurement_temperature 296.2
_cell_measurement_theta_max 14.9
_cell_measurement_theta_min 13.8
_cell_volume 3835.0(17)
_computing_cell_refinement 'MSC/AFC Diffractometer Control'
_computing_data_collection 'MSC/AFC Diffractometer Control'
_computing_data_reduction 'teXsan Ver. 1.11'
_computing_publication_material 'teXsan Ver. 1.11'
_computing_structure_refinement 'teXsan Ver. 1.10'
_computing_structure_solution SIR92
_diffrn_measured_fraction_theta_full 0.9992
_diffrn_measured_fraction_theta_max 0.9992
_diffrn_measurement_device_type 'Rigaku AFC5S'
_diffrn_measurement_method \w-2\q
_diffrn_radiation_type 'Mo K\a'
_diffrn_radiation_wavelength 0.7107
_diffrn_reflns_av_R_equivalents 0.018
_diffrn_reflns_limit_h_max 10
_diffrn_reflns_limit_h_min 0
_diffrn_reflns_limit_k_max 30
_diffrn_reflns_limit_k_min 0
_diffrn_reflns_limit_l_max 25
_diffrn_reflns_limit_l_min -25
_diffrn_reflns_number 9623
_diffrn_reflns_theta_full 27.50
_diffrn_reflns_theta_max 27.50
_diffrn_standards_decay_% 0.08
_diffrn_standards_interval_count 300
_diffrn_standards_number 3
_exptl_absorpt_coefficient_mu 1.482
_exptl_absorpt_correction_T_max 1.000
_exptl_absorpt_correction_T_min 0.932
_exptl_absorpt_correction_type psi-scan
_exptl_absorpt_process_details '(North, Phillips & Mathews, 1968)'
_exptl_crystal_colour black
_exptl_crystal_density_diffrn 1.471
_exptl_crystal_density_method 'not measured'
_exptl_crystal_description prismatic
_exptl_crystal_size_max 0.200
_exptl_crystal_size_mid 0.200
_exptl_crystal_size_min 0.200
_refine_diff_density_max 0.32
_refine_diff_density_min -0.39
_refine_ls_extinction_method none
_refine_ls_goodness_of_fit_ref 1.092
_refine_ls_hydrogen_treatment noref
_refine_ls_number_parameters 442
_refine_ls_number_reflns 4927
_refine_ls_R_factor_gt 0.0487
_refine_ls_shift/su_max 0.0003
_refine_ls_structure_factor_coef Fsqd
_refine_ls_weighting_details 'w = 1/[\s^2^(Fo^2^) + (0.10000(Max(Fo^2^,0) + 2Fc^2^)/3)^2^]'
_refine_ls_weighting_scheme calc
_refine_ls_wR_factor_ref 0.1445
_reflns_number_gt 4927
_reflns_number_total 8798
_reflns_threshold_expression F^2^>2.0\s(F^2^)
_cod_data_source_file ic048285usi20041207_073623_5.cif
_cod_data_source_block 2a(R.T.)
_cod_original_formula_sum 'C38 H38 Fe2 N4 Ni S4 '
_cod_database_code 4309908

loop_
_symmetry_equiv_pos_as_xyz
x,y,z
-x,1/2+y,1/2-z
-x,-y,-z
x,1/2-y,1/2+z

loop_
_atom_site_label
_atom_site_type_symbol
_atom_site_fract_x
_atom_site_fract_y
_atom_site_fract_z
_atom_site_U_iso_or_equiv
_atom_site_adp_type
_atom_site_occupancy
_atom_site_calc_flag
_atom_site_refinement_flags
_atom_site_disorder_assembly
_atom_site_disorder_group
Ni(1) Ni 0.24304(8) 0.05367(3) 0.49539(4) 0.0472(2) Uani 1.00 d . . .
Fe(1) Fe 0.64976(8) 0.19906(3) 0.36994(4) 0.0407(2) Uani 1.00 d . . .
Fe(2) Fe 0.82590(9) 0.13506(3) 0.13535(4) 0.0419(2) Uani 1.00 d . . .
S(1) S 0.2367(2) 0.14401(7) 0.49744(8) 0.0571(5) Uani 1.00 d . . .
S(2) S 0.3831(2) 0.04953(8) 0.59316(9) 0.0661(5) Uani 1.00 d . . .
S(3) S 0.2407(2) -0.03679(7) 0.49231(9) 0.0615(5) Uani 1.00 d . . .
S(4) S 0.1048(2) 0.05964(7) 0.39785(8) 0.0589(5) Uani 1.00 d . . .
N(1) N 0.3636(8) 0.2664(3) 0.6062(3) 0.082(2) Uani 1.00 d . . .
N(2) N 0.572(1) 0.1445(4) 0.7300(3) 0.113(3) Uani 1.00 d . . .
N(3) N 0.088(1) -0.1552(3) 0.3827(4) 0.118(3) Uani 1.00 d . . .
N(4) N -0.1079(8) -0.0244(3) 0.2609(3) 0.080(2) Uani 1.00 d . . .
C(1) C 0.6785(6) 0.1596(2) 0.2769(3) 0.045(2) Uani 1.00 d . . .
C(2) C 0.6853(7) 0.1195(2) 0.3321(3) 0.050(2) Uani 1.00 d . . .
C(3) C 0.5383(7) 0.1211(3) 0.3622(3) 0.056(2) Uani 1.00 d . . .
C(4) C 0.4426(6) 0.1625(3) 0.3280(3) 0.052(2) Uani 1.00 d . . .
C(5) C 0.5274(7) 0.1875(2) 0.2750(3) 0.048(2) Uani 1.00 d . . .
C(6) C 0.8287(6) 0.2590(2) 0.3888(3) 0.045(2) Uani 1.00 d . . .
C(7) C 0.8335(7) 0.2197(3) 0.4439(3) 0.053(2) Uani 1.00 d . . .
C(8) C 0.6831(7) 0.2195(3) 0.4731(3) 0.061(2) Uani 1.00 d . . .
C(9) C 0.5869(7) 0.2600(3) 0.4365(3) 0.054(2) Uani 1.00 d . . .
C(10) C 0.6738(7) 0.2839(2) 0.3844(3) 0.051(2) Uani 1.00 d . . .
C(11) C 0.8059(6) 0.1728(2) 0.2332(3) 0.042(1) Uani 1.00 d . . .
C(12) C 0.9545(7) 0.1426(2) 0.2314(3) 0.049(2) Uani 1.00 d . . .
C(13) C 1.0386(7) 0.1673(3) 0.1786(3) 0.059(2) Uani 1.00 d . . .
C(14) C 0.9466(8) 0.2106(3) 0.1472(4) 0.062(2) Uani 1.00 d . . .
C(15) C 0.8023(8) 0.2142(2) 0.1797(3) 0.053(2) Uani 1.00 d . . .
C(16) C 0.6441(7) 0.0736(2) 0.1176(3) 0.048(2) Uani 1.00 d . . .
C(17) C 0.7960(7) 0.0501(2) 0.1089(3) 0.050(2) Uani 1.00 d . . .
C(18) C 0.8671(7) 0.0796(3) 0.0557(3) 0.056(2) Uani 1.00 d . . .
C(19) C 0.7596(9) 0.1227(3) 0.0310(3) 0.061(2) Uani 1.00 d . . .
C(20) C 0.6233(7) 0.1194(3) 0.0700(3) 0.052(2) Uani 1.00 d . . .
C(21) C 0.9604(7) 0.2709(2) 0.3427(3) 0.054(2) Uani 1.00 d . . .
C(22) C 1.0709(7) 0.3209(3) 0.3648(3) 0.056(2) Uani 1.00 d . . .
C(23) C 0.9803(9) 0.3756(3) 0.3583(4) 0.076(2) Uani 1.00 d . . .
C(24) C 1.2046(9) 0.3215(3) 0.3146(5) 0.087(3) Uani 1.00 d . . .
C(25) C 1.1436(8) 0.3126(3) 0.4388(4) 0.075(2) Uani 1.00 d . . .
C(26) C 0.5314(8) 0.0571(3) 0.1697(3) 0.058(2) Uani 1.00 d . . .
C(27) C 0.4079(8) 0.0117(3) 0.1457(4) 0.064(2) Uani 1.00 d . . .
C(28) C 0.491(1) -0.0440(3) 0.1309(5) 0.086(3) Uani 1.00 d . . .
C(29) C 0.301(1) 0.0031(4) 0.2051(6) 0.126(4) Uani 1.00 d . . .
C(30) C 0.310(1) 0.0312(4) 0.0817(6) 0.111(4) Uani 1.00 d . . .
C(31) C 0.3408(7) 0.1609(3) 0.5742(3) 0.054(2) Uani 1.00 d . . .
C(32) C 0.4071(7) 0.1193(3) 0.6171(3) 0.057(2) Uani 1.00 d . . .
C(33) C 0.1310(7) -0.0521(2) 0.4159(3) 0.051(2) Uani 1.00 d . . .
C(34) C 0.0689(7) -0.0090(3) 0.3741(3) 0.048(2) Uani 1.00 d . . .
C(35) C 0.3540(8) 0.2196(3) 0.5933(3) 0.061(2) Uani 1.00 d . . .
C(36) C 0.4987(9) 0.1331(3) 0.6799(4) 0.075(2) Uani 1.00 d . . .
C(37) C 0.108(1) -0.1102(3) 0.3961(4) 0.074(2) Uani 1.00 d . . .
C(38) C -0.0280(8) -0.0188(3) 0.3112(3) 0.057(2) Uani 1.00 d . . .
H(1) H 0.7727 0.0953 0.3455 0.0760 Uiso 1.00 calc . . .
H(2) H 0.5100 0.0985 0.3999 0.0760 Uiso 1.00 calc . . .
H(3) H 0.3381 0.1726 0.3387 0.0760 Uiso 1.00 calc . . .
H(4) H 0.4895 0.2162 0.2435 0.0760 Uiso 1.00 calc . . .
H(5) H 0.9215 0.1960 0.4581 0.0760 Uiso 1.00 calc . . .
H(6) H 0.6545 0.1972 0.5109 0.0760 Uiso 1.00 calc . . .
H(7) H 0.4808 0.2696 0.4454 0.0760 Uiso 1.00 calc . . .
H(8) H 0.6362 0.3124 0.3524 0.0760 Uiso 1.00 calc . . .
H(9) H 0.9907 0.1124 0.2610 0.0760 Uiso 1.00 calc . . .
H(10) H 1.1417 0.1564 0.1668 0.0760 Uiso 1.00 calc . . .
H(11) H 0.9765 0.2341 0.1107 0.0760 Uiso 1.00 calc . . .
H(12) H 0.7183 0.2402 0.1684 0.0760 Uiso 1.00 calc . . .
H(13) H 0.8427 0.0192 0.1346 0.0760 Uiso 1.00 calc . . .
H(14) H 0.9676 0.0714 0.0389 0.0760 Uiso 1.00 calc . . .
H(15) H 0.7747 0.1485 -0.0055 0.0760 Uiso 1.00 calc . . .
H(16) H 0.5321 0.1432 0.0642 0.0760 Uiso 1.00 calc . . .
H(17) H 1.0245 0.2379 0.3416 0.0760 Uiso 1.00 calc . . .
H(18) H 0.9127 0.2786 0.2974 0.0760 Uiso 1.00 calc . . .
H(19) H 0.9379 0.3806 0.3116 0.0760 Uiso 1.00 calc . . .
H(20) H 0.8955 0.3749 0.3879 0.0760 Uiso 1.00 calc . . .
H(21) H 1.0501 0.4061 0.3713 0.0760 Uiso 1.00 calc . . .
H(22) H 1.1589 0.3266 0.2684 0.0760 Uiso 1.00 calc . . .
H(23) H 1.2609 0.2867 0.3179 0.0760 Uiso 1.00 calc . . .
H(24) H 1.2761 0.3517 0.3266 0.0760 Uiso 1.00 calc . . .
H(25) H 1.2009 0.2780 0.4420 0.0760 Uiso 1.00 calc . . .
H(26) H 1.2142 0.3430 0.4512 0.0760 Uiso 1.00 calc . . .
H(27) H 1.0611 0.3117 0.4695 0.0760 Uiso 1.00 calc . . .
H(28) H 0.5926 0.0431 0.2096 0.0760 Uiso 1.00 calc . . .
H(29) H 0.4751 0.0900 0.1817 0.0760 Uiso 1.00 calc . . .
H(30) H 0.5605 -0.0384 0.0951 0.0760 Uiso 1.00 calc . . .
H(31) H 0.5514 -0.0565 0.1718 0.0760 Uiso 1.00 calc . . .
H(32) H 0.4135 -0.0717 0.1166 0.0760 Uiso 1.00 calc . . .
H(33) H 0.3641 -0.0089 0.2455 0.0760 Uiso 1.00 calc . . .
H(34) H 0.2496 0.0377 0.2144 0.0760 Uiso 1.00 calc . . .
H(35) H 0.2230 -0.0249 0.1923 0.0760 Uiso 1.00 calc . . .
H(36) H 0.2571 0.0655 0.0913 0.0760 Uiso 1.00 calc . . .
H(37) H 0.3777 0.0374 0.0454 0.0760 Uiso 1.00 calc . . .
H(38) H 0.2330 0.0032 0.0676 0.0760 Uiso 1.00 calc . . .

loop_
_atom_site_aniso_label
_atom_site_aniso_U_11
_atom_site_aniso_U_22
_atom_site_aniso_U_33
_atom_site_aniso_U_12
_atom_site_aniso_U_13
_atom_site_aniso_U_23
Ni(1) 0.0443(4) 0.0529(4) 0.0443(4) 0.0036(3) 0.0035(3) 0.0045(3)
Fe(1) 0.0321(4) 0.0498(5) 0.0405(4) 0.0019(3) 0.0053(3) 0.0012(3)
Fe(2) 0.0464(4) 0.0392(4) 0.0411(4) 0.0015(3) 0.0098(3) 0.0036(3)
S(1) 0.0610(9) 0.0539(9) 0.0545(9) 0.0022(7) -0.0075(8) 0.0001(7)
S(2) 0.072(1) 0.073(1) 0.0511(9) 0.0082(9) -0.0084(8) 0.0072(8)
S(3) 0.073(1) 0.0545(9) 0.0570(9) 0.0099(8) 0.0018(8) 0.0117(7)
S(4) 0.070(1) 0.0490(9) 0.0549(9) 0.0037(8) -0.0127(8) 0.0060(7)
N(1) 0.091(5) 0.073(4) 0.081(4) -0.017(4) 0.007(4) -0.015(3)
N(2) 0.127(7) 0.147(7) 0.060(4) -0.010(5) -0.025(4) -0.017(4)
N(3) 0.195(9) 0.048(4) 0.110(6) -0.001(5) 0.008(6) -0.014(4)
N(4) 0.092(5) 0.080(4) 0.064(4) -0.002(4) -0.013(4) -0.007(3)
C(1) 0.041(3) 0.045(3) 0.048(3) -0.003(2) 0.004(2) -0.003(2)
C(2) 0.051(3) 0.043(3) 0.056(3) 0.003(3) 0.013(3) 0.003(3)
C(3) 0.051(3) 0.052(4) 0.067(4) -0.009(3) 0.012(3) 0.008(3)
C(4) 0.033(3) 0.065(4) 0.057(4) -0.003(3) 0.002(3) -0.007(3)
C(5) 0.045(3) 0.048(3) 0.050(3) 0.000(3) -0.001(3) -0.003(3)
C(6) 0.035(3) 0.054(3) 0.044(3) -0.001(3) 0.002(2) -0.009(3)
C(7) 0.041(3) 0.070(4) 0.046(3) 0.004(3) -0.002(3) 0.003(3)
C(8) 0.045(3) 0.096(5) 0.044(3) -0.003(3) 0.006(3) -0.008(3)
C(9) 0.037(3) 0.067(4) 0.058(4) 0.004(3) 0.006(3) -0.021(3)
C(10) 0.042(3) 0.050(3) 0.060(4) 0.007(3) -0.007(3) -0.012(3)
C(11) 0.043(3) 0.033(3) 0.051(3) -0.004(2) 0.006(2) -0.004(2)
C(12) 0.047(3) 0.048(3) 0.053(3) -0.002(3) 0.004(3) 0.001(3)
C(13) 0.045(3) 0.063(4) 0.072(4) -0.016(3) 0.020(3) -0.008(3)
C(14) 0.075(4) 0.042(3) 0.072(4) -0.013(3) 0.029(4) 0.001(3)
C(15) 0.067(4) 0.036(3) 0.059(4) 0.001(3) 0.018(3) 0.000(3)
C(16) 0.046(3) 0.048(3) 0.051(3) -0.005(3) 0.000(3) -0.006(3)
C(17) 0.056(3) 0.043(3) 0.050(3) 0.005(3) 0.000(3) -0.007(3)
C(18) 0.054(3) 0.068(4) 0.047(3) 0.003(3) 0.014(3) -0.012(3)
C(19) 0.085(5) 0.063(4) 0.036(3) -0.001(4) 0.009(3) 0.006(3)
C(20) 0.053(3) 0.057(4) 0.045(3) 0.005(3) -0.002(3) 0.002(3)
C(21) 0.048(3) 0.052(4) 0.064(4) -0.004(3) 0.017(3) -0.011(3)
C(22) 0.045(3) 0.048(4) 0.076(4) -0.001(3) 0.017(3) -0.004(3)
C(23) 0.069(4) 0.055(4) 0.106(6) -0.001(4) 0.018(4) 0.009(4)
C(24) 0.064(5) 0.081(5) 0.122(7) -0.016(4) 0.045(5) -0.007(5)
C(25) 0.050(4) 0.083(5) 0.090(5) -0.009(4) -0.007(4) -0.002(4)
C(26) 0.057(4) 0.054(4) 0.063(4) -0.016(3) 0.013(3) -0.013(3)
C(27) 0.058(4) 0.055(4) 0.081(5) -0.016(3) 0.015(4) -0.019(3)
C(28) 0.088(5) 0.060(5) 0.113(7) -0.018(4) 0.022(5) -0.013(4)
C(29) 0.115(7) 0.103(7) 0.17(1) -0.063(6) 0.075(7) -0.050(7)
C(30) 0.067(5) 0.111(8) 0.152(9) -0.015(5) -0.018(6) -0.040(6)
C(31) 0.046(3) 0.068(4) 0.048(3) -0.005(3) 0.008(3) -0.009(3)
C(32) 0.054(3) 0.078(4) 0.038(3) 0.000(3) 0.002(3) -0.006(3)
C(33) 0.060(4) 0.045(3) 0.047(3) 0.009(3) 0.010(3) 0.002(3)
C(34) 0.049(3) 0.051(3) 0.044(3) -0.002(3) 0.004(3) 0.000(3)
C(35) 0.053(4) 0.071(5) 0.059(4) -0.007(3) 0.003(3) -0.006(3)
C(36) 0.079(5) 0.085(5) 0.059(4) -0.012(4) -0.008(4) 0.002(4)
C(37) 0.102(6) 0.055(4) 0.065(4) 0.011(4) 0.006(4) 0.002(3)
C(38) 0.062(4) 0.052(4) 0.055(4) 0.003(3) 0.005(3) 0.000(3)

loop_
_atom_type_symbol
_atom_type_description
_atom_type_scat_dispersion_real
_atom_type_scat_dispersion_imag
_atom_type_scat_source
C C 0.003 0.002
;International Tables for Crystallography
(1992, Vol. C, Tables 4.2.6.8 and 6.1.1.1)
;
H H 0.000 0.000
;International Tables for Crystallography
(1992, Vol. C, Table 6.1.1.2)
;
N N 0.006 0.003
;International Tables for Crystallography
(1992, Vol. C, Tables 4.2.6.8 and 6.1.1.1)
;
S S 0.125 0.123
;International Tables for Crystallography
(1992, Vol. C, Tables 4.2.6.8 and 6.1.1.1)
;
Fe Fe 0.346 0.844
;International Tables for Crystallography
(1992, Vol. C, Tables 4.2.6.8 and 6.1.1.1)
;
Ni Ni 0.339 1.112
;International Tables for Crystallography
(1992, Vol. C, Tables 4.2.6.8 and 6.1.1.1)
;

loop_
_geom_angle_atom_site_label_1
_geom_angle_atom_site_label_2
_geom_angle_atom_site_label_3
_geom_angle
_geom_angle_site_symmetry_1
_geom_angle_site_symmetry_2
_geom_angle_site_symmetry_3
_geom_angle_publ_flag
S(1) Ni(1) S(2) 92.41(7) . . 0_555 yes
S(1) Ni(1) S(3) 178.02(7) . . 0_555 yes
S(1) Ni(1) S(4) 86.43(6) . . 0_555 yes
S(2) Ni(1) S(3) 88.96(7) . . 0_555 yes
S(2) Ni(1) S(4) 178.78(7) . . 0_555 yes
S(3) Ni(1) S(4) 92.21(7) . . 0_555 yes
C(1) Fe(1) C(2) 40.6(2) . . 0_555 yes
C(1) Fe(1) C(3) 67.5(2) . . 0_555 yes
C(1) Fe(1) C(4) 67.7(2) . . 0_555 yes
C(1) Fe(1) C(5) 40.7(2) . . 0_555 yes
C(1) Fe(1) C(6) 109.1(2) . . 0_555 yes
C(1) Fe(1) C(7) 125.0(2) . . 0_555 yes
C(1) Fe(1) C(8) 160.3(2) . . 0_555 yes
C(1) Fe(1) C(9) 158.6(2) . . 0_555 yes
C(1) Fe(1) C(10) 123.4(2) . . 0_555 yes
C(2) Fe(1) C(3) 40.0(2) . . 0_555 yes
C(2) Fe(1) C(4) 67.4(2) . . 0_555 yes
C(2) Fe(1) C(5) 68.5(2) . . 0_555 yes
C(2) Fe(1) C(6) 124.4(2) . . 0_555 yes
C(2) Fe(1) C(7) 109.8(2) . . 0_555 yes
C(2) Fe(1) C(8) 123.5(3) . . 0_555 yes
C(2) Fe(1) C(9) 158.6(3) . . 0_555 yes
C(2) Fe(1) C(10) 159.9(2) . . 0_555 yes
C(3) Fe(1) C(4) 39.7(2) . . 0_555 yes
C(3) Fe(1) C(5) 67.9(2) . . 0_555 yes
C(3) Fe(1) C(6) 159.8(2) . . 0_555 yes
C(3) Fe(1) C(7) 124.5(3) . . 0_555 yes
C(3) Fe(1) C(8) 107.8(3) . . 0_555 yes
C(3) Fe(1) C(9) 122.6(2) . . 0_555 yes
C(3) Fe(1) C(10) 158.3(2) . . 0_555 yes
C(4) Fe(1) C(5) 40.7(2) . . 0_555 yes
C(4) Fe(1) C(6) 159.4(2) . . 0_555 yes
C(4) Fe(1) C(7) 158.7(2) . . 0_555 yes
C(4) Fe(1) C(8) 121.8(2) . . 0_555 yes
C(4) Fe(1) C(9) 107.0(2) . . 0_555 yes
C(4) Fe(1) C(10) 122.8(2) . . 0_555 yes
C(5) Fe(1) C(6) 123.5(2) . . 0_555 yes
C(5) Fe(1) C(7) 160.0(2) . . 0_555 yes
C(5) Fe(1) C(8) 157.3(2) . . 0_555 yes
C(5) Fe(1) C(9) 121.7(2) . . 0_555 yes
C(5) Fe(1) C(10) 107.0(2) . . 0_555 yes
C(6) Fe(1) C(7) 39.8(2) . . 0_555 yes
C(6) Fe(1) C(8) 68.2(2) . . 0_555 yes
C(6) Fe(1) C(9) 68.1(2) . . 0_555 yes
C(6) Fe(1) C(10) 40.5(2) . . 0_555 yes
C(7) Fe(1) C(8) 40.5(2) . . 0_555 yes
C(7) Fe(1) C(9) 67.3(2) . . 0_555 yes
C(7) Fe(1) C(10) 67.3(2) . . 0_555 yes
C(8) Fe(1) C(9) 40.3(3) . . 0_555 yes
C(8) Fe(1) C(10) 68.2(3) . . 0_555 yes
C(9) Fe(1) C(10) 40.6(2) . . 0_555 yes
C(11) Fe(2) C(12) 40.3(2) . . 0_555 yes
C(11) Fe(2) C(13) 67.1(2) . . 0_555 yes
C(11) Fe(2) C(14) 66.9(2) . . 0_555 yes
C(11) Fe(2) C(15) 39.7(2) . . 0_555 yes
C(11) Fe(2) C(16) 109.0(2) . . 0_555 yes
C(11) Fe(2) C(17) 127.7(2) . . 0_555 yes
C(11) Fe(2) C(18) 164.4(2) . . 0_555 yes
C(11) Fe(2) C(19) 154.0(2) . . 0_555 yes
C(11) Fe(2) C(20) 120.0(2) . . 0_555 yes
C(12) Fe(2) C(13) 40.0(2) . . 0_555 yes
C(12) Fe(2) C(14) 67.1(3) . . 0_555 yes
C(12) Fe(2) C(15) 67.3(2) . . 0_555 yes
C(12) Fe(2) C(16) 121.2(2) . . 0_555 yes
C(12) Fe(2) C(17) 110.2(2) . . 0_555 yes
C(12) Fe(2) C(18) 127.6(2) . . 0_555 yes
C(12) Fe(2) C(19) 164.1(3) . . 0_555 yes
C(12) Fe(2) C(20) 154.5(2) . . 0_555 yes
C(13) Fe(2) C(14) 39.5(3) . . 0_555 yes
C(13) Fe(2) C(15) 66.8(3) . . 0_555 yes
C(13) Fe(2) C(16) 155.8(2) . . 0_555 yes
C(13) Fe(2) C(17) 122.7(2) . . 0_555 yes
C(13) Fe(2) C(18) 110.1(2) . . 0_555 yes
C(13) Fe(2) C(19) 127.2(3) . . 0_555 yes
C(13) Fe(2) C(20) 163.5(3) . . 0_555 yes
C(14) Fe(2) C(15) 40.0(2) . . 0_555 yes
C(14) Fe(2) C(16) 163.2(3) . . 0_555 yes
C(14) Fe(2) C(17) 155.9(3) . . 0_555 yes
C(14) Fe(2) C(18) 121.4(2) . . 0_555 yes
C(14) Fe(2) C(19) 108.8(3) . . 0_555 yes
C(14) Fe(2) C(20) 126.7(3) . . 0_555 yes
C(15) Fe(2) C(16) 126.4(2) . . 0_555 yes
C(15) Fe(2) C(17) 163.2(2) . . 0_555 yes
C(15) Fe(2) C(18) 154.9(3) . . 0_555 yes
C(15) Fe(2) C(19) 120.3(3) . . 0_555 yes
C(15) Fe(2) C(20) 108.2(2) . . 0_555 yes
C(16) Fe(2) C(17) 39.4(2) . . 0_555 yes
C(16) Fe(2) C(18) 66.9(2) . . 0_555 yes
C(16) Fe(2) C(19) 67.2(2) . . 0_555 yes
C(16) Fe(2) C(20) 39.7(2) . . 0_555 yes
C(17) Fe(2) C(18) 39.8(2) . . 0_555 yes
C(17) Fe(2) C(19) 66.8(2) . . 0_555 yes
C(17) Fe(2) C(20) 66.5(2) . . 0_555 yes
C(18) Fe(2) C(19) 40.1(3) . . 0_555 yes
C(18) Fe(2) C(20) 67.3(2) . . 0_555 yes
C(19) Fe(2) C(20) 40.3(2) . . 0_555 yes
Ni(1) S(1) C(31) 103.8(2) . . 0_555 yes
Ni(1) S(2) C(32) 103.7(2) . . 0_555 yes
Ni(1) S(3) C(33) 103.8(2) . . 0_555 yes
Ni(1) S(4) C(34) 104.2(2) . . 0_555 yes
Fe(1) C(1) C(2) 69.4(3) . . 0_555 yes
Fe(1) C(1) C(5) 69.2(3) . . 0_555 yes
Fe(1) C(1) C(11) 123.8(4) . . 0_555 yes
C(2) C(1) C(5) 107.8(5) . . 0_555 yes
C(2) C(1) C(11) 126.3(5) . . 0_555 yes
C(5) C(1) C(11) 125.7(5) . . 0_555 yes
Fe(1) C(2) C(1) 70.0(3) . . 0_555 yes
Fe(1) C(2) C(3) 70.7(4) . . 0_555 yes
C(1) C(2) C(3) 108.0(5) . . 0_555 yes
Fe(1) C(3) C(2) 69.3(3) . . 0_555 yes
Fe(1) C(3) C(4) 69.4(3) . . 0_555 yes
C(2) C(3) C(4) 108.3(5) . . 0_555 yes
Fe(1) C(4) C(3) 70.9(3) . . 0_555 yes
Fe(1) C(4) C(5) 69.5(3) . . 0_555 yes
C(3) C(4) C(5) 109.1(5) . . 0_555 yes
Fe(1) C(5) C(1) 70.1(3) . . 0_555 yes
Fe(1) C(5) C(4) 69.8(3) . . 0_555 yes
C(1) C(5) C(4) 106.7(5) . . 0_555 yes
Fe(1) C(6) C(7) 69.9(3) . . 0_555 yes
Fe(1) C(6) C(10) 68.1(3) . . 0_555 yes
Fe(1) C(6) C(21) 125.6(4) . . 0_555 yes
C(7) C(6) C(10) 106.6(5) . . 0_555 yes
C(7) C(6) C(21) 126.4(5) . . 0_555 yes
C(10) C(6) C(21) 126.9(5) . . 0_555 yes
Fe(1) C(7) C(6) 70.3(3) . . 0_555 yes
Fe(1) C(7) C(8) 68.8(3) . . 0_555 yes
C(6) C(7) C(8) 109.2(5) . . 0_555 yes
Fe(1) C(8) C(7) 70.7(3) . . 0_555 yes
Fe(1) C(8) C(9) 69.2(3) . . 0_555 yes
C(7) C(8) C(9) 106.9(5) . . 0_555 yes
Fe(1) C(9) C(8) 70.5(4) . . 0_555 yes
Fe(1) C(9) C(10) 69.9(3) . . 0_555 yes
C(8) C(9) C(10) 108.8(5) . . 0_555 yes
Fe(1) C(10) C(6) 71.3(3) . . 0_555 yes
Fe(1) C(10) C(9) 69.5(3) . . 0_555 yes
C(6) C(10) C(9) 108.4(5) . . 0_555 yes
Fe(2) C(11) C(1) 123.2(4) . . 0_555 yes
Fe(2) C(11) C(12) 68.6(3) . . 0_555 yes
Fe(2) C(11) C(15) 68.8(3) . . 0_555 yes
C(1) C(11) C(12) 126.2(5) . . 0_555 yes
C(1) C(11) C(15) 126.8(5) . . 0_555 yes
C(12) C(11) C(15) 106.8(5) . . 0_555 yes
Fe(2) C(12) C(11) 71.2(3) . . 0_555 yes
Fe(2) C(12) C(13) 69.2(3) . . 0_555 yes
C(11) C(12) C(13) 107.4(5) . . 0_555 yes
Fe(2) C(13) C(12) 70.7(3) . . 0_555 yes
Fe(2) C(13) C(14) 70.3(4) . . 0_555 yes
C(12) C(13) C(14) 109.0(5) . . 0_555 yes
Fe(2) C(14) C(13) 70.2(3) . . 0_555 yes
Fe(2) C(14) C(15) 70.6(3) . . 0_555 yes
C(13) C(14) C(15) 108.5(5) . . 0_555 yes
Fe(2) C(15) C(11) 71.5(3) . . 0_555 yes
Fe(2) C(15) C(14) 69.4(3) . . 0_555 yes
C(11) C(15) C(14) 108.3(5) . . 0_555 yes
Fe(2) C(16) C(17) 69.1(3) . . 0_555 yes
Fe(2) C(16) C(20) 68.3(3) . . 0_555 yes
Fe(2) C(16) C(26) 124.2(4) . . 0_555 yes
C(17) C(16) C(20) 106.6(5) . . 0_555 yes
C(17) C(16) C(26) 127.5(6) . . 0_555 yes
C(20) C(16) C(26) 125.8(5) . . 0_555 yes
Fe(2) C(17) C(16) 71.6(3) . . 0_555 yes
Fe(2) C(17) C(18) 69.7(3) . . 0_555 yes
C(16) C(17) C(18) 109.5(5) . . 0_555 yes
Fe(2) C(18) C(17) 70.5(3) . . 0_555 yes
Fe(2) C(18) C(19) 69.8(3) . . 0_555 yes
C(17) C(18) C(19) 107.6(5) . . 0_555 yes
Fe(2) C(19) C(18) 70.2(3) . . 0_555 yes
Fe(2) C(19) C(20) 69.8(3) . . 0_555 yes
C(18) C(19) C(20) 107.5(5) . . 0_555 yes
Fe(2) C(20) C(16) 72.0(3) . . 0_555 yes
Fe(2) C(20) C(19) 69.8(3) . . 0_555 yes
C(16) C(20) C(19) 108.8(5) . . 0_555 yes
C(6) C(21) C(22) 115.8(5) . . 0_555 yes
C(21) C(22) C(23) 110.4(5) . . 0_555 yes
C(21) C(22) C(24) 106.7(5) . . 0_555 yes
C(21) C(22) C(25) 110.3(5) . . 0_555 yes
C(23) C(22) C(24) 109.2(6) . . 0_555 yes
C(23) C(22) C(25) 110.5(6) . . 0_555 yes
C(24) C(22) C(25) 109.6(6) . . 0_555 yes
C(16) C(26) C(27) 115.5(5) . . 0_555 yes
C(26) C(27) C(28) 110.4(6) . . 0_555 yes
C(26) C(27) C(29) 106.9(5) . . 0_555 yes
C(26) C(27) C(30) 110.1(6) . . 0_555 yes
C(28) C(27) C(29) 109.5(7) . . 0_555 yes
C(28) C(27) C(30) 109.8(7) . . 0_555 yes
C(29) C(27) C(30) 110.1(7) . . 0_555 yes
S(1) C(31) C(32) 120.7(5) . . 0_555 yes
S(1) C(31) C(35) 118.1(5) . . 0_555 yes
C(32) C(31) C(35) 121.2(6) . . 0_555 yes
S(2) C(32) C(31) 119.4(5) . . 0_555 yes
S(2) C(32) C(36) 119.6(6) . . 0_555 yes
C(31) C(32) C(36) 121.0(7) . . 0_555 yes
S(3) C(33) C(34) 120.0(5) . . 0_555 yes
S(3) C(33) C(37) 118.9(5) . . 0_555 yes
C(34) C(33) C(37) 121.2(6) . . 0_555 yes
S(4) C(34) C(33) 119.8(4) . . 0_555 yes
S(4) C(34) C(38) 117.4(5) . . 0_555 yes
C(33) C(34) C(38) 122.8(6) . . 0_555 yes
N(1) C(35) C(31) 177.9(7) . . 0_555 yes
N(2) C(36) C(32) 179.6(9) . . 0_555 yes
N(3) C(37) C(33) 177.6(9) . . 0_555 yes
N(4) C(38) C(34) 177.1(7) . . 0_555 yes

loop_
_geom_bond_atom_site_label_1
_geom_bond_atom_site_label_2
_geom_bond_distance
_geom_bond_site_symmetry_1
_geom_bond_site_symmetry_2
_geom_bond_publ_flag
Ni(1) S(1) 2.139(2) . . yes
Ni(1) S(2) 2.145(2) . . yes
Ni(1) S(3) 2.142(2) . . yes
Ni(1) S(4) 2.136(2) . . yes
Fe(1) C(1) 2.059(5) . . yes
Fe(1) C(2) 2.051(6) . . yes
Fe(1) C(3) 2.070(6) . . yes
Fe(1) C(4) 2.050(6) . . yes
Fe(1) C(5) 2.047(6) . . yes
Fe(1) C(6) 2.079(5) . . yes
Fe(1) C(7) 2.074(6) . . yes
Fe(1) C(8) 2.049(6) . . yes
Fe(1) C(9) 2.032(6) . . yes
Fe(1) C(10) 2.036(6) . . yes
Fe(2) C(11) 2.112(5) . . yes
Fe(2) C(12) 2.077(6) . . yes
Fe(2) C(13) 2.058(6) . . yes
Fe(2) C(14) 2.059(6) . . yes
Fe(2) C(15) 2.076(6) . . yes
Fe(2) C(16) 2.117(6) . . yes
Fe(2) C(17) 2.084(6) . . yes
Fe(2) C(18) 2.074(6) . . yes
Fe(2) C(19) 2.069(6) . . yes
Fe(2) C(20) 2.069(6) . . yes
S(1) C(31) 1.707(6) . . yes
S(2) C(32) 1.722(7) . . yes
S(3) C(33) 1.715(6) . . yes
S(4) C(34) 1.709(6) . . yes
N(1) C(35) 1.137(8) . . yes
N(2) C(36) 1.137(9) . . yes
N(3) C(37) 1.108(9) . . yes
N(4) C(38) 1.143(8) . . yes
C(1) C(2) 1.426(8) . . yes
C(1) C(5) 1.429(8) . . yes
C(1) C(11) 1.451(7) . . yes
C(2) C(3) 1.410(8) . . yes
C(3) C(4) 1.399(8) . . yes
C(4) C(5) 1.424(8) . . yes
C(6) C(7) 1.413(8) . . yes
C(6) C(10) 1.426(7) . . yes
C(6) C(21) 1.504(7) . . yes
C(7) C(8) 1.427(8) . . yes
C(8) C(9) 1.406(9) . . yes
C(9) C(10) 1.412(8) . . yes
C(11) C(12) 1.443(8) . . yes
C(11) C(15) 1.423(8) . . yes
C(12) C(13) 1.416(8) . . yes
C(13) C(14) 1.391(9) . . yes
C(14) C(15) 1.415(9) . . yes
C(16) C(17) 1.416(8) . . yes
C(16) C(20) 1.423(8) . . yes
C(16) C(26) 1.490(8) . . yes
C(17) C(18) 1.414(8) . . yes
C(18) C(19) 1.419(9) . . yes
C(19) C(20) 1.425(9) . . yes
C(21) C(22) 1.542(8) . . yes
C(22) C(23) 1.504(9) . . yes
C(22) C(24) 1.546(9) . . yes
C(22) C(25) 1.521(9) . . yes
C(26) C(27) 1.539(8) . . yes
C(27) C(28) 1.531(10) . . yes
C(27) C(29) 1.53(1) . . yes
C(27) C(30) 1.50(1) . . yes
C(31) C(32) 1.376(9) . . yes
C(31) C(35) 1.440(9) . . yes
C(32) C(36) 1.420(9) . . yes
C(33) C(34) 1.377(8) . . yes
C(33) C(37) 1.434(9) . . yes
C(34) C(38) 1.426(8) . . yes
